data_4074080
loop_
_publ_author_name
'Doherty, Simon'
'Knight, Julian G.'
'Smyth, Catherine H.'
'Harrington, Ross W.'
'Clegg, William'

_publ_section_title
;
 Efficient Asymmetric Carbonyl-Ene Reactions Catalyzed by Platinum Metal
 Lewis Acid Complexes of Conformationally Flexible NUPHOS
 Diphosphines:&#x00A0; A Comparison with BINAP
;
_journal_issue 25
_journal_name_full Organometallics
_journal_page_first 6453
_journal_paper_doi 10.1021/om700954s
_journal_volume 26
_journal_year 2007
_chemical_absolute_configuration rm
_chemical_formula_moiety 'C8 H12 N +, C10 H12 F3 O3 -'
_chemical_formula_sum 'C18 H24 F3 N O3'
_chemical_formula_weight 359.38
_chemical_name_systematic
;
 ?
;
_space_group_IT_number 4
_symmetry_cell_setting monoclinic
_symmetry_space_group_name_Hall 'P 2yb'
_symmetry_space_group_name_H-M 'P 1 21 1'
_atom_sites_solution_hydrogens geom
_atom_sites_solution_primary direct
_atom_sites_solution_secondary difmap
_audit_creation_method SHELXL-97
_cell_angle_alpha 90.00
_cell_angle_beta 114.252(2)
_cell_angle_gamma 90.00
_cell_formula_units_Z 2
_cell_length_a 11.2711(19)
_cell_length_b 6.6473(11)
_cell_length_c 13.145(2)
_cell_measurement_reflns_used 4067
_cell_measurement_temperature 120(2)
_cell_measurement_theta_max 29.40
_cell_measurement_theta_min 3.30
_cell_volume 897.9(3)
_computing_cell_refinement 'Bruker SAINT'
_computing_data_collection 'Bruker APEX2'
_computing_data_reduction 'Bruker SAINT'
_computing_molecular_graphics 'Bruker SHELXTL'
_computing_publication_material 'Bruker SHELXTL and local programs'
_computing_structure_refinement 'Bruker SHELXTL'
_computing_structure_solution 'Bruker SHELXTL'
_diffrn_ambient_temperature 120(2)
_diffrn_measured_fraction_theta_full 0.969
_diffrn_measured_fraction_theta_max 0.945
_diffrn_measurement_device_type 'Bruker APEX2 CCD diffractometer'
_diffrn_measurement_method 'thin-slice \w scans'
_diffrn_radiation_monochromator 'silicon 111'
_diffrn_radiation_source 'Daresbury SRS station 9.8'
_diffrn_radiation_type synchrotron
_diffrn_radiation_wavelength 0.6911
_diffrn_reflns_av_R_equivalents 0.0400
_diffrn_reflns_av_sigmaI/netI 0.0425
_diffrn_reflns_limit_h_max 15
_diffrn_reflns_limit_h_min -16
_diffrn_reflns_limit_k_max 9
_diffrn_reflns_limit_k_min -9
_diffrn_reflns_limit_l_max 18
_diffrn_reflns_limit_l_min -18
_diffrn_reflns_number 9030
_diffrn_reflns_theta_full 25.00
_diffrn_reflns_theta_max 29.58
_diffrn_reflns_theta_min 3.31
_diffrn_standards_decay_% 5
_diffrn_standards_number 0
_exptl_absorpt_coefficient_mu 0.110
_exptl_absorpt_correction_T_max 0.999
_exptl_absorpt_correction_T_min 0.996
_exptl_absorpt_correction_type multi-scan
_exptl_absorpt_process_details SADABS
_exptl_crystal_colour colourless
_exptl_crystal_density_diffrn 1.329
_exptl_crystal_density_method 'not measured'
_exptl_crystal_description plate
_exptl_crystal_F_000 380
_exptl_crystal_size_max 0.04
_exptl_crystal_size_mid 0.04
_exptl_crystal_size_min 0.01
_refine_diff_density_max 0.472
_refine_diff_density_min -0.333
_refine_diff_density_rms 0.066
_refine_ls_abs_structure_details indeterminate
_refine_ls_extinction_method none
_refine_ls_goodness_of_fit_ref 1.128
_refine_ls_hydrogen_treatment mixed
_refine_ls_matrix_type full
_refine_ls_number_parameters 242
_refine_ls_number_reflns 2800
_refine_ls_number_restraints 10
_refine_ls_restrained_S_all 1.126
_refine_ls_R_factor_all 0.0738
_refine_ls_R_factor_gt 0.0666
_refine_ls_shift/su_max 0.001
_refine_ls_shift/su_mean 0.000
_refine_ls_structure_factor_coef Fsqd
_refine_ls_weighting_details 'calc w=1/[\s^2^(Fo^2^)+(0.1327P)^2^+0.1189P] where P=(Fo^2^+2Fc^2^)/3'
_refine_ls_weighting_scheme calc
_refine_ls_wR_factor_gt 0.1894
_refine_ls_wR_factor_ref 0.1983
_reflns_number_gt 2486
_reflns_number_total 2800
_reflns_threshold_expression I>2\s(I)
_cod_data_source_file om700954s-file002.cif
_cod_data_source_block sd227_compound_9c
_cod_original_sg_symbol_H-M 'P 21'
_cod_database_code 4074080

loop_
_symmetry_equiv_pos_as_xyz
'x, y, z'
'-x, y+1/2, -z'

loop_
_atom_site_label
_atom_site_type_symbol
_atom_site_fract_x
_atom_site_fract_y
_atom_site_fract_z
_atom_site_U_iso_or_equiv
_atom_site_adp_type
_atom_site_occupancy
_atom_site_symmetry_multiplicity
_atom_site_calc_flag
_atom_site_refinement_flags
O1 O 0.4417(3) 0.7410(4) 0.0993(2) 0.0399(5) Uani 1 1 d .
H1 H 0.454(3) 0.825(5) 0.138(2) 0.003(6) Uiso 1 1 d .
O2 O 0.4490(2) 0.8881(3) 0.2829(2) 0.0369(5) Uani 1 1 d .
O3 O 0.4463(2) 0.5909(3) 0.36247(17) 0.0296(4) Uani 1 1 d .
F1 F 0.65984(17) 0.5648(4) 0.27836(16) 0.0418(5) Uani 1 1 d .
F2 F 0.5478(2) 0.2961(3) 0.25851(18) 0.0450(5) Uani 1 1 d .
F3 F 0.5816(2) 0.4144(4) 0.12103(18) 0.0511(6) Uani 1 1 d .
N1 N 0.4033(2) 0.1930(4) 0.4101(2) 0.0281(4) Uani 1 1 d D
H1B H 0.413(3) 0.307(5) 0.391(3) 0.028(9) Uiso 1 1 d D
H1A H 0.431(3) 0.110(5) 0.377(3) 0.032(10) Uiso 1 1 d D
H1C H 0.440(3) 0.176(6) 0.478(3) 0.11(3) Uiso 1 1 d D
C1 C 0.4320(3) 0.5967(5) 0.1732(2) 0.0306(5) Uani 1 1 d .
C2 C 0.3061(3) 0.4666(6) 0.1172(3) 0.0400(7) Uani 1 1 d .
H2A H 0.2950 0.3887 0.1779 0.048 Uiso 1 1 calc R
C3 C 0.3049(4) 0.3133(7) 0.0280(3) 0.0519(9) Uani 1 1 d .
H3A H 0.3862 0.2335 0.0584 0.062 Uiso 1 1 calc R
H3B H 0.2310 0.2195 0.0112 0.062 Uiso 1 1 calc R
C4 C 0.2929(4) 0.4145(9) -0.0787(4) 0.0575(11) Uani 1 1 d .
H4A H 0.2960 0.3119 -0.1321 0.069 Uiso 1 1 calc R
H4B H 0.3669 0.5080 -0.0627 0.069 Uiso 1 1 calc R
C5 C 0.1633(5) 0.5322(11) -0.1307(4) 0.0673(14) Uani 1 1 d .
H5A H 0.1711 0.6380 -0.1806 0.081 Uiso 1 1 calc R
H5B H 0.0931 0.4392 -0.1766 0.081 Uiso 1 1 calc R
C6 C 0.1272(4) 0.6266(10) -0.0457(3) 0.0597(12) Uani 1 1 d .
H6A H 0.0531 0.7120 -0.0725 0.072 Uiso 1 1 calc R
C7 C 0.1878(3) 0.6046(7) 0.0650(3) 0.0458(8) Uani 1 1 d .
C8 C 0.1442(4) 0.7196(9) 0.1404(3) 0.0558(11) Uani 1 1 d .
H8A H 0.0683 0.8015 0.0957 0.084 Uiso 1 1 calc R
H8B H 0.2149 0.8073 0.1885 0.084 Uiso 1 1 calc R
H8C H 0.1208 0.6257 0.1866 0.084 Uiso 1 1 calc R
C9 C 0.5539(3) 0.4665(5) 0.2061(3) 0.0353(6) Uani 1 1 d .
C10 C 0.4421(3) 0.7006(4) 0.2830(2) 0.0285(5) Uani 1 1 d .
C11 C 0.2610(3) 0.1512(4) 0.3750(2) 0.0300(5) Uani 1 1 d D
H11A H 0.2202 0.1388 0.2918 0.036 Uiso 1 1 calc R
C12 C 0.1916(3) 0.3172(4) 0.4069(3) 0.0314(5) Uani 1 1 d .
C13 C 0.0699(3) 0.3773(7) 0.3316(4) 0.0481(8) Uani 1 1 d .
H13A H 0.0359 0.3268 0.2575 0.058 Uiso 1 1 calc R
C14 C -0.0051(4) 0.5138(7) 0.3641(5) 0.0594(11) Uani 1 1 d .
H14A H -0.0896 0.5523 0.3125 0.071 Uiso 1 1 calc R
C15 C 0.0452(4) 0.5895(6) 0.4701(4) 0.0523(10) Uani 1 1 d .
H15A H -0.0052 0.6790 0.4926 0.063 Uiso 1 1 calc R
C16 C 0.1689(4) 0.5367(5) 0.5447(3) 0.0436(7) Uani 1 1 d .
H16A H 0.2041 0.5933 0.6175 0.052 Uiso 1 1 calc R
C17 C 0.2427(3) 0.4007(5) 0.5141(3) 0.0352(6) Uani 1 1 d .
H17A H 0.3276 0.3649 0.5660 0.042 Uiso 1 1 calc R
C18 C 0.2457(3) -0.0500(5) 0.4236(3) 0.0360(6) Uani 1 1 d .
H18A H 0.2917 -0.1546 0.4014 0.054 Uiso 1 1 calc R
H18B H 0.1531 -0.0845 0.3954 0.054 Uiso 1 1 calc R
H18C H 0.2824 -0.0406 0.5051 0.054 Uiso 1 1 calc R

loop_
_atom_site_aniso_label
_atom_site_aniso_U_11
_atom_site_aniso_U_22
_atom_site_aniso_U_33
_atom_site_aniso_U_23
_atom_site_aniso_U_13
_atom_site_aniso_U_12
O1 0.0528(13) 0.0343(12) 0.0394(11) 0.0071(10) 0.0259(10) -0.0009(10)
O2 0.0429(11) 0.0243(9) 0.0549(13) 0.0015(9) 0.0317(10) 0.0011(9)
O3 0.0344(9) 0.0241(8) 0.0372(9) 0.0016(8) 0.0217(7) -0.0001(8)
F1 0.0300(8) 0.0528(12) 0.0472(10) -0.0031(9) 0.0206(7) 0.0023(8)
F2 0.0589(12) 0.0306(9) 0.0521(11) 0.0037(9) 0.0293(9) 0.0099(9)
F3 0.0662(13) 0.0521(13) 0.0477(11) -0.0080(10) 0.0362(10) 0.0077(11)
N1 0.0306(10) 0.0226(10) 0.0386(11) 0.0005(9) 0.0217(9) -0.0003(9)
C1 0.0325(12) 0.0285(12) 0.0344(12) 0.0052(10) 0.0173(10) 0.0012(11)
C2 0.0404(15) 0.0393(15) 0.0376(14) -0.0017(12) 0.0132(12) -0.0057(13)
C3 0.064(2) 0.0419(18) 0.0462(17) -0.0080(16) 0.0187(16) -0.0024(18)
C4 0.053(2) 0.068(3) 0.0527(19) -0.012(2) 0.0227(16) 0.006(2)
C5 0.055(2) 0.097(4) 0.052(2) -0.004(3) 0.0244(18) 0.017(3)
C6 0.0459(18) 0.086(3) 0.0487(18) 0.001(2) 0.0212(15) 0.014(2)
C7 0.0380(15) 0.058(2) 0.0408(15) -0.0030(15) 0.0154(12) -0.0008(16)
C8 0.0434(17) 0.079(3) 0.0483(17) -0.006(2) 0.0216(15) 0.0090(19)
C9 0.0399(14) 0.0339(13) 0.0384(13) -0.0023(11) 0.0225(11) 0.0038(12)
C10 0.0283(11) 0.0254(11) 0.0375(12) 0.0009(10) 0.0193(10) 0.0008(10)
C11 0.0298(11) 0.0258(11) 0.0404(13) -0.0017(10) 0.0204(10) -0.0038(10)
C12 0.0300(12) 0.0260(12) 0.0457(14) 0.0011(11) 0.0230(11) -0.0020(10)
C13 0.0332(14) 0.0486(19) 0.061(2) 0.0000(17) 0.0182(14) 0.0017(14)
C14 0.0364(16) 0.053(2) 0.096(3) 0.012(2) 0.0343(19) 0.0074(16)
C15 0.0527(19) 0.0292(14) 0.099(3) 0.0034(18) 0.055(2) 0.0030(15)
C16 0.0534(18) 0.0283(13) 0.069(2) -0.0074(14) 0.0449(17) -0.0054(13)
C17 0.0395(13) 0.0284(12) 0.0466(14) -0.0012(12) 0.0267(12) 0.0008(11)
C18 0.0415(14) 0.0239(11) 0.0542(17) -0.0028(12) 0.0315(13) -0.0072(11)

loop_
_atom_type_symbol
_atom_type_description
_atom_type_scat_dispersion_real
_atom_type_scat_dispersion_imag
_atom_type_scat_source
C C 0.0033 0.0000 'International Tables Vol C Tables 4.2.6.8 and 6.1.1.4'
H H 0.0000 0.0000 'International Tables Vol C Tables 4.2.6.8 and 6.1.1.4'
N N 0.0061 0.0000 'International Tables Vol C Tables 4.2.6.8 and 6.1.1.4'
O O 0.0106 0.0000 'International Tables Vol C Tables 4.2.6.8 and 6.1.1.4'
F F 0.0171 0.0000 'International Tables Vol C Tables 4.2.6.8 and 6.1.1.4'

loop_
_geom_angle_atom_site_label_1
_geom_angle_atom_site_label_2
_geom_angle_atom_site_label_3
_geom_angle
H1 O1 C1 95(2)
H1B N1 H1A 110(2)
H1B N1 H1C 113(2)
H1B N1 C11 109.4(19)
H1A N1 H1C 110(2)
H1A N1 C11 107(2)
H1C N1 C11 108(2)
O1 C1 C2 111.5(2)
O1 C1 C9 105.4(2)
O1 C1 C10 109.9(3)
C2 C1 C9 110.9(3)
C2 C1 C10 112.8(2)
C9 C1 C10 105.9(2)
C1 C2 H2A 107.3
C1 C2 C3 116.4(3)
C1 C2 C7 109.6(3)
H2A C2 C3 107.3
H2A C2 C7 107.3
C3 C2 C7 108.6(3)
C2 C3 H3A 109.1
C2 C3 H3B 109.1
C2 C3 C4 112.3(4)
H3A C3 H3B 107.9
H3A C3 C4 109.1
H3B C3 C4 109.1
C3 C4 H4A 109.6
C3 C4 H4B 109.6
C3 C4 C5 110.1(4)
H4A C4 H4B 108.2
H4A C4 C5 109.6
H4B C4 C5 109.6
C4 C5 H5A 109.1
C4 C5 H5B 109.1
C4 C5 C6 112.6(4)
H5A C5 H5B 107.8
H5A C5 C6 109.1
H5B C5 C6 109.1
C5 C6 H6A 116.5
C5 C6 C7 126.9(4)
H6A C6 C7 116.5
C2 C7 C6 121.0(4)
C2 C7 C8 118.4(3)
C6 C7 C8 120.6(4)
C7 C8 H8A 109.5
C7 C8 H8B 109.5
C7 C8 H8C 109.5
H8A C8 H8B 109.5
H8A C8 H8C 109.5
H8B C8 H8C 109.5
F1 C9 F2 105.3(3)
F1 C9 F3 105.9(3)
F1 C9 C1 110.9(3)
F2 C9 F3 107.0(3)
F2 C9 C1 113.2(2)
F3 C9 C1 114.0(3)
O2 C10 O3 126.7(3)
O2 C10 C1 115.0(3)
O3 C10 C1 118.3(3)
N1 C11 H11A 107.8
N1 C11 C12 112.9(2)
N1 C11 C18 109.0(2)
H11A C11 C12 107.8
H11A C11 C18 107.8
C12 C11 C18 111.4(2)
C11 C12 C13 119.3(3)
C11 C12 C17 121.6(3)
C13 C12 C17 118.9(3)
C12 C13 H13A 119.7
C12 C13 C14 120.6(4)
H13A C13 C14 119.7
C13 C14 H14A 120.2
C13 C14 C15 119.6(4)
H14A C14 C15 120.2
C14 C15 H15A 119.8
C14 C15 C16 120.4(3)
H15A C15 C16 119.8
C15 C16 H16A 119.8
C15 C16 C17 120.5(4)
H16A C16 C17 119.8
C12 C17 C16 120.1(3)
C12 C17 H17A 120.0
C16 C17 H17A 120.0
C11 C18 H18A 109.5
C11 C18 H18B 109.5
C11 C18 H18C 109.5
H18A C18 H18B 109.5
H18A C18 H18C 109.5
H18B C18 H18C 109.5

loop_
_geom_bond_atom_site_label_1
_geom_bond_atom_site_label_2
_geom_bond_distance
O1 H1 0.73(3)
O1 C1 1.401(3)
O2 C10 1.248(4)
O3 C10 1.259(3)
F1 C9 1.350(4)
F2 C9 1.342(4)
F3 C9 1.324(3)
N1 H1B 0.82(3)
N1 H1A 0.84(3)
N1 H1C 0.82(3)
N1 C11 1.502(3)
C1 C2 1.564(4)
C1 C9 1.528(4)
C1 C10 1.561(4)
C2 H2A 1.000
C2 C3 1.550(5)
C2 C7 1.529(5)
C3 H3A 0.990
C3 H3B 0.990
C3 C4 1.511(6)
C4 H4A 0.990
C4 H4B 0.990
C4 C5 1.548(7)
C5 H5A 0.990
C5 H5B 0.990
C5 C6 1.477(6)
C6 H6A 0.950
C6 C7 1.338(5)
C7 C8 1.485(5)
C8 H8A 0.980
C8 H8B 0.980
C8 H8C 0.980
C11 H11A 1.000
C11 C12 1.508(4)
C11 C18 1.522(4)
C12 C13 1.381(4)
C12 C17 1.399(4)
C13 H13A 0.950
C13 C14 1.419(6)
C14 H14A 0.950
C14 C15 1.367(7)
C15 H15A 0.950
C15 C16 1.380(6)
C16 H16A 0.950
C16 C17 1.395(4)
C17 H17A 0.950
C18 H18A 0.980
C18 H18B 0.980
C18 H18C 0.980

loop_
_geom_hbond_atom_site_label_D
_geom_hbond_atom_site_label_H
_geom_hbond_atom_site_label_A
_geom_hbond_distance_DH
_geom_hbond_distance_HA
_geom_hbond_distance_DA
_geom_hbond_angle_DHA
_geom_hbond_site_symmetry_A
O1 H1 O2 0.73(3) 1.97(3) 2.574(4) 140(3) .
N1 H1B O3 0.82(3) 1.99(3) 2.805(3) 174(3) .
N1 H1A O2 0.84(3) 1.99(3) 2.806(3) 165(3) 1_545
N1 H1C O3 0.82(3) 2.04(3) 2.848(3) 168(4) 2_646

loop_
_geom_torsion_atom_site_label_1
_geom_torsion_atom_site_label_2
_geom_torsion_atom_site_label_3
_geom_torsion_atom_site_label_4
_geom_torsion
O1 C1 C2 C3 72.0(4)
O1 C1 C2 C7 -51.8(3)
C9 C1 C2 C3 -45.2(4)
C9 C1 C2 C7 -168.9(2)
C10 C1 C2 C3 -163.8(3)
C10 C1 C2 C7 72.5(3)
C1 C2 C3 C4 -71.7(4)
C7 C2 C3 C4 52.5(4)
C2 C3 C4 C5 -61.5(5)
C3 C4 C5 C6 36.4(7)
C4 C5 C6 C7 -6.1(9)
C5 C6 C7 C2 -1.5(9)
C5 C6 C7 C8 176.3(5)
C1 C2 C7 C6 107.1(5)
C1 C2 C7 C8 -70.8(4)
C3 C2 C7 C6 -21.0(6)
C3 C2 C7 C8 161.1(4)
O1 C1 C9 F1 74.8(3)
O1 C1 C9 F2 -167.2(3)
O1 C1 C9 F3 -44.6(4)
C2 C1 C9 F1 -164.4(2)
C2 C1 C9 F2 -46.3(3)
C2 C1 C9 F3 76.2(3)
C10 C1 C9 F1 -41.8(3)
C10 C1 C9 F2 76.3(3)
C10 C1 C9 F3 -161.1(3)
O1 C1 C10 O2 3.9(3)
O1 C1 C10 O3 -174.1(2)
C2 C1 C10 O2 -121.2(3)
C2 C1 C10 O3 60.8(3)
C9 C1 C10 O2 117.4(3)
C9 C1 C10 O3 -60.6(3)
N1 C11 C12 C13 138.1(3)
N1 C11 C12 C17 -47.2(4)
C18 C11 C12 C13 -98.9(4)
C18 C11 C12 C17 75.8(3)
C11 C12 C13 C14 171.7(3)
C17 C12 C13 C14 -3.2(6)
C12 C13 C14 C15 1.4(6)
C13 C14 C15 C16 1.1(6)
C14 C15 C16 C17 -1.9(6)
C15 C16 C17 C12 0.2(5)
C11 C12 C17 C16 -172.4(3)
C13 C12 C17 C16 2.4(5)
